data_4501585
loop_
_publ_author_name
'Hulvey, Zeric'
'Furman, Joshua D.'
'Turner, Sara A.'
'Tang, Min'
'Cheetham, Anthony K.'

_publ_section_title
;
 Dimensionality Trends in Metal&#x2212;Organic Frameworks Containing
 Perfluorinated or Nonfluorinated Benzenedicarboxylates
;
_journal_issue 5
_journal_name_full 'Crystal Growth &amp; Design'
_journal_page_first 2041
_journal_paper_doi 10.1021/cg100121n
_journal_volume 10
_journal_year 2010
_chemical_formula_sum 'C26 H18 F4 N3 Ni O4'
_chemical_formula_weight 571.14
_chemical_name_systematic
; 
 ? 
;
_space_group_IT_number 14
_symmetry_cell_setting monoclinic
_symmetry_space_group_name_Hall '-P 2yn'
_symmetry_space_group_name_H-M 'P 1 21/n 1'
_atom_sites_solution_hydrogens geom
_atom_sites_solution_primary direct
_atom_sites_solution_secondary difmap
_audit_creation_method SHELXL-97
_cell_angle_alpha 90.00
_cell_angle_beta 99.334(3)
_cell_angle_gamma 90.00
_cell_formula_units_Z 4
_cell_length_a 9.9546(13)
_cell_length_b 17.648(2)
_cell_length_c 13.5573(16)
_cell_measurement_temperature 293(2)
_cell_volume 2350.2(5)
_computing_cell_refinement 'Bruker XSCANS'
_computing_data_collection 'Bruker XSCANS'
_computing_data_reduction 'Bruker SHELXTL'
_computing_molecular_graphics 'Bruker SHELXTL'
_computing_publication_material 'Bruker SHELXTL'
_computing_structure_refinement 'SHELXL-97 (Sheldrick, 1997)'
_computing_structure_solution 'SHELXS-97 (Sheldrick, 1990)'
_diffrn_ambient_temperature 293(2)
_diffrn_measured_fraction_theta_full 1.000
_diffrn_measured_fraction_theta_max 1.000
_diffrn_measurement_device_type 'Bruker P4'
_diffrn_measurement_method '\w scans'
_diffrn_radiation_monochromator graphite
_diffrn_radiation_source 'fine-focus sealed tube'
_diffrn_radiation_type MoK\a
_diffrn_radiation_wavelength 0.71073
_diffrn_reflns_av_R_equivalents 0.1102
_diffrn_reflns_av_sigmaI/netI 0.1074
_diffrn_reflns_limit_h_max 12
_diffrn_reflns_limit_h_min -11
_diffrn_reflns_limit_k_max 21
_diffrn_reflns_limit_k_min -21
_diffrn_reflns_limit_l_max 16
_diffrn_reflns_limit_l_min -16
_diffrn_reflns_number 18647
_diffrn_reflns_theta_full 25.68
_diffrn_reflns_theta_max 25.68
_diffrn_reflns_theta_min 1.91
_exptl_absorpt_coefficient_mu 0.898
_exptl_absorpt_correction_T_max 0.914
_exptl_absorpt_correction_T_min 0.764
_exptl_absorpt_correction_type multi-scan
_exptl_crystal_colour block
_exptl_crystal_density_diffrn 1.614
_exptl_crystal_density_method 'not measured'
_exptl_crystal_description green-blue
_exptl_crystal_F_000 1164
_exptl_crystal_size_max 0.2
_exptl_crystal_size_mid 0.2
_exptl_crystal_size_min 0.1
_refine_diff_density_max 0.536
_refine_diff_density_min -0.388
_refine_diff_density_rms 0.101
_refine_ls_extinction_method none
_refine_ls_goodness_of_fit_ref 1.057
_refine_ls_hydrogen_treatment constr
_refine_ls_matrix_type full
_refine_ls_number_parameters 343
_refine_ls_number_reflns 4463
_refine_ls_number_restraints 0
_refine_ls_restrained_S_all 1.057
_refine_ls_R_factor_all 0.1323
_refine_ls_R_factor_gt 0.0772
_refine_ls_shift/su_max 0.000
_refine_ls_shift/su_mean 0.000
_refine_ls_structure_factor_coef Fsqd
_refine_ls_weighting_details 'calc w=1/[\s^2^(Fo^2^)+(0.0625P)^2^+2.3952P] where P=(Fo^2^+2Fc^2^)/3'
_refine_ls_weighting_scheme calc
_refine_ls_wR_factor_gt 0.1396
_refine_ls_wR_factor_ref 0.1600
_reflns_number_gt 2868
_reflns_number_total 4463
_reflns_threshold_expression >2sigma(I)
_cod_data_source_file cg100121n_si_002.cif
_cod_data_source_block compound_18
_cod_depositor_comments
;
The following automatic conversions were performed:

'_symmetry_cell_setting' value 'Monoclinic' changed to 'monoclinic'
according to /home/saulius/struct/CIF-dictionaries/cif_core.dic
dictionary named 'cif_core.dic' version 2.4.2 from 2011-04-26.

Automatic conversion script
Id: cif_fix_values 1715 2011-07-08 13:25:40Z adriana 
;
_cod_original_cell_volume 2350.1(5)
_cod_original_sg_symbol_H-M P2(1)/n
_cod_database_code 4501585

loop_
_symmetry_equiv_pos_as_xyz
'x, y, z'
'-x+1/2, y+1/2, -z+1/2'
'-x, -y, -z'
'x-1/2, -y-1/2, z-1/2'

loop_
_atom_site_label
_atom_site_type_symbol
_atom_site_fract_x
_atom_site_fract_y
_atom_site_fract_z
_atom_site_U_iso_or_equiv
_atom_site_adp_type
_atom_site_occupancy
_atom_site_symmetry_multiplicity
_atom_site_calc_flag
_atom_site_refinement_flags
Ni1 Ni 0.93490(6) 0.32637(4) 0.79302(5) 0.0187(2) Uani 1 1 d .
C1 C 0.6751(5) 0.4087(3) 0.7658(4) 0.0262(13) Uani 1 1 d .
C2 C 0.5882(5) 0.4709(3) 0.7086(4) 0.0254(13) Uani 1 1 d .
C3 C 0.6047(5) 0.5472(3) 0.7253(4) 0.0226(12) Uani 1 1 d .
C4 C 0.4809(6) 0.4509(3) 0.6347(4) 0.0324(14) Uani 1 1 d .
C5 C 0.5224(5) 0.6043(3) 0.6762(4) 0.0219(12) Uani 1 1 d .
C6 C 0.3971(6) 0.5044(3) 0.5822(4) 0.0338(15) Uani 1 1 d .
C7 C 0.4189(5) 0.5792(3) 0.6026(4) 0.0289(14) Uani 1 1 d .
C8 C 0.5445(5) 0.6876(3) 0.6981(4) 0.0211(12) Uani 1 1 d .
C9 C 0.9286(6) 0.2675(3) 0.5803(4) 0.0361(15) Uani 1 1 d .
H9 H 0.9018 0.2225 0.6072 0.043 Uiso 1 1 calc R
C10 C 0.9782(7) 0.3910(3) 0.5956(4) 0.0405(16) Uani 1 1 d .
H10 H 0.9858 0.4355 0.6330 0.049 Uiso 1 1 calc R
C11 C 0.9467(7) 0.2669(4) 0.4827(4) 0.0434(17) Uani 1 1 d .
H11 H 0.9334 0.2223 0.4460 0.052 Uiso 1 1 calc R
C12 C 1.0003(7) 0.3949(3) 0.4984(4) 0.0414(17) Uani 1 1 d .
H12 H 1.0262 0.4405 0.4727 0.050 Uiso 1 1 calc R
C13 C 0.9841(6) 0.3311(3) 0.4387(4) 0.0304(13) Uani 1 1 d .
C14 C 1.0071(7) 0.3355(4) 0.3322(4) 0.0410(16) Uani 1 1 d .
H14A H 0.9987 0.3880 0.3107 0.049 Uiso 1 1 calc R
H14B H 1.0995 0.3194 0.3291 0.049 Uiso 1 1 calc R
C15 C 0.9118(7) 0.2888(4) 0.2615(4) 0.0453(17) Uani 1 1 d .
H15A H 0.8196 0.3014 0.2701 0.054 Uiso 1 1 calc R
H15B H 0.9267 0.2360 0.2798 0.054 Uiso 1 1 calc R
C16 C 0.9219(6) 0.2970(3) 0.1527(4) 0.0280(13) Uani 1 1 d .
C17 C 0.8062(6) 0.2912(3) 0.0813(4) 0.0314(14) Uani 1 1 d .
H17 H 0.7226 0.2817 0.1010 0.038 Uiso 1 1 calc R
C18 C 1.0418(6) 0.3097(3) 0.1176(4) 0.0368(16) Uani 1 1 d .
H18 H 1.1230 0.3135 0.1622 0.044 Uiso 1 1 calc R
C19 C 0.8136(5) 0.2992(3) -0.0185(4) 0.0280(13) Uani 1 1 d .
H19 H 0.7340 0.2945 -0.0646 0.034 Uiso 1 1 calc R
C20 C 1.0420(5) 0.3166(3) 0.0175(4) 0.0312(14) Uani 1 1 d .
H20 H 1.1252 0.3240 -0.0038 0.037 Uiso 1 1 calc R
C21 C 1.2170(5) 0.3859(3) 0.8140(4) 0.0269(13) Uani 1 1 d .
H21 H 1.2270 0.3442 0.7739 0.032 Uiso 1 1 calc R
C22 C 1.0815(6) 0.4652(3) 0.8842(4) 0.0311(14) Uani 1 1 d .
H22 H 0.9953 0.4806 0.8940 0.037 Uiso 1 1 calc R
C23 C 1.3323(5) 0.4234(3) 0.8560(4) 0.0292(14) Uani 1 1 d .
H23 H 1.4169 0.4084 0.8423 0.035 Uiso 1 1 calc R
C24 C 1.1919(6) 0.5058(3) 0.9299(5) 0.0340(15) Uani 1 1 d .
H24 H 1.1792 0.5481 0.9681 0.041 Uiso 1 1 calc R
C25 C 1.3216(5) 0.4839(3) 0.9192(4) 0.0271(13) Uani 1 1 d .
C26 C 1.4473(6) 0.5255(3) 0.9697(5) 0.0391(16) Uani 1 1 d .
H26A H 1.4199 0.5640 1.0135 0.047 Uiso 1 1 calc R
H26B H 1.4890 0.5511 0.9190 0.047 Uiso 1 1 calc R
N1 N 0.9466(4) 0.3278(2) 0.6398(3) 0.0235(10) Uani 1 1 d .
N2 N 0.9301(4) 0.3135(2) -0.0522(3) 0.0228(10) Uani 1 1 d .
N3 N 1.0913(4) 0.4049(2) 0.8265(3) 0.0206(10) Uani 1 1 d .
O1 O 0.6132(4) 0.3595(3) 0.8050(4) 0.0558(14) Uani 1 1 d .
O2 O 0.8000(4) 0.4127(2) 0.7654(3) 0.0302(9) Uani 1 1 d .
O3 O 0.6626(4) 0.7141(2) 0.7182(3) 0.0268(9) Uani 1 1 d .
O4 O 0.4402(4) 0.7283(2) 0.6927(3) 0.0284(9) Uani 1 1 d .
F1 F 0.7054(3) 0.56808(17) 0.8002(3) 0.0398(9) Uani 1 1 d .
F2 F 0.4555(4) 0.37773(19) 0.6115(3) 0.0536(11) Uani 1 1 d .
F3 F 0.2962(4) 0.4823(2) 0.5095(3) 0.0568(11) Uani 1 1 d .
F4 F 0.3396(3) 0.62891(19) 0.5472(3) 0.0501(10) Uani 1 1 d .

loop_
_atom_site_aniso_label
_atom_site_aniso_U_11
_atom_site_aniso_U_22
_atom_site_aniso_U_33
_atom_site_aniso_U_23
_atom_site_aniso_U_13
_atom_site_aniso_U_12
Ni1 0.0198(4) 0.0186(4) 0.0170(4) -0.0005(3) 0.0012(3) -0.0011(3)
C1 0.024(3) 0.025(3) 0.028(3) 0.000(3) 0.000(3) 0.005(3)
C2 0.024(3) 0.023(3) 0.030(3) 0.000(3) 0.007(3) 0.001(2)
C3 0.024(3) 0.027(3) 0.015(3) -0.004(2) 0.000(2) 0.005(2)
C4 0.034(3) 0.021(3) 0.040(4) 0.000(3) 0.001(3) -0.002(3)
C5 0.021(3) 0.022(3) 0.021(3) 0.000(2) -0.002(2) 0.001(2)
C6 0.027(3) 0.028(3) 0.040(4) -0.006(3) -0.015(3) -0.004(3)
C7 0.025(3) 0.022(3) 0.034(4) 0.001(3) -0.008(3) 0.004(2)
C8 0.030(3) 0.018(3) 0.013(3) 0.003(2) 0.000(2) -0.004(2)
C9 0.058(4) 0.027(3) 0.024(4) 0.000(3) 0.009(3) -0.017(3)
C10 0.072(5) 0.027(4) 0.022(4) -0.004(3) 0.007(3) -0.005(3)
C11 0.072(5) 0.036(4) 0.022(4) -0.012(3) 0.008(3) -0.013(3)
C12 0.076(5) 0.030(4) 0.021(4) 0.004(3) 0.014(3) -0.017(3)
C13 0.035(3) 0.035(4) 0.021(3) -0.002(3) 0.004(2) -0.008(3)
C14 0.056(4) 0.047(4) 0.019(3) 0.000(3) 0.005(3) -0.020(3)
C15 0.047(4) 0.063(5) 0.025(4) 0.009(3) 0.004(3) -0.011(3)
C16 0.037(3) 0.030(3) 0.018(3) 0.000(3) 0.004(3) -0.006(3)
C17 0.025(3) 0.039(4) 0.031(4) 0.004(3) 0.005(3) -0.007(3)
C18 0.029(3) 0.058(5) 0.020(3) 0.000(3) -0.006(3) -0.004(3)
C19 0.023(3) 0.036(3) 0.026(3) -0.004(3) 0.004(2) -0.008(2)
C20 0.022(3) 0.050(4) 0.023(3) 0.003(3) 0.007(2) -0.002(3)
C21 0.027(3) 0.024(3) 0.029(3) -0.004(3) 0.003(3) -0.003(2)
C22 0.020(3) 0.030(3) 0.043(4) -0.007(3) 0.006(3) 0.002(3)
C23 0.019(3) 0.037(4) 0.030(3) -0.005(3) 0.000(2) 0.001(2)
C24 0.031(3) 0.021(3) 0.049(4) -0.013(3) 0.002(3) -0.001(3)
C25 0.028(3) 0.023(3) 0.028(3) -0.005(3) -0.003(2) -0.003(2)
C26 0.036(4) 0.029(4) 0.050(4) -0.005(3) -0.003(3) -0.005(3)
N1 0.026(2) 0.024(2) 0.020(3) -0.001(2) 0.0017(19) -0.004(2)
N2 0.027(2) 0.022(3) 0.018(2) -0.0021(19) -0.0021(19) 0.0002(19)
N3 0.024(2) 0.017(2) 0.021(3) -0.0018(19) 0.005(2) 0.0008(19)
O1 0.035(3) 0.052(3) 0.082(4) 0.042(3) 0.012(2) 0.008(2)
O2 0.022(2) 0.025(2) 0.043(3) 0.0031(19) 0.0033(18) 0.0057(17)
O3 0.024(2) 0.029(2) 0.026(2) -0.0018(18) -0.0011(17) -0.0016(17)
O4 0.025(2) 0.026(2) 0.033(2) 0.0007(18) 0.0020(17) 0.0056(17)
F1 0.039(2) 0.0279(19) 0.044(2) 0.0013(16) -0.0185(17) 0.0049(15)
F2 0.059(2) 0.0194(19) 0.074(3) -0.0078(18) -0.015(2) -0.0033(17)
F3 0.053(2) 0.042(2) 0.063(3) -0.0102(19) -0.029(2) -0.0057(18)
F4 0.049(2) 0.030(2) 0.059(3) 0.0043(18) -0.0271(19) 0.0080(17)

loop_
_atom_type_symbol
_atom_type_description
_atom_type_scat_dispersion_real
_atom_type_scat_dispersion_imag
_atom_type_scat_source
C C 0.0033 0.0016 'International Tables Vol C Tables 4.2.6.8 and 6.1.1.4'
H H 0.0000 0.0000 'International Tables Vol C Tables 4.2.6.8 and 6.1.1.4'
N N 0.0061 0.0033 'International Tables Vol C Tables 4.2.6.8 and 6.1.1.4'
O O 0.0106 0.0060 'International Tables Vol C Tables 4.2.6.8 and 6.1.1.4'
F F 0.0171 0.0103 'International Tables Vol C Tables 4.2.6.8 and 6.1.1.4'
Ni Ni 0.3393 1.1124 'International Tables Vol C Tables 4.2.6.8 and 6.1.1.4'

loop_
_geom_angle_atom_site_label_1
_geom_angle_atom_site_label_2
_geom_angle_atom_site_label_3
_geom_angle
_geom_angle_site_symmetry_1
_geom_angle_site_symmetry_3
O2 Ni1 N3 89.40(16) . .
O2 Ni1 N1 87.11(16) . .
N3 Ni1 N1 92.77(16) . .
O2 Ni1 N2 98.23(16) . 1_556
N3 Ni1 N2 89.54(16) . 1_556
N1 Ni1 N2 174.21(16) . 1_556
O2 Ni1 O4 172.68(15) . 2_646
N3 Ni1 O4 96.67(15) . 2_646
N1 Ni1 O4 88.52(16) . 2_646
N2 Ni1 O4 85.94(15) 1_556 2_646
O2 Ni1 O3 113.14(14) . 2_646
N3 Ni1 O3 157.15(15) . 2_646
N1 Ni1 O3 92.11(15) . 2_646
N2 Ni1 O3 83.74(15) 1_556 2_646
O4 Ni1 O3 61.15(13) 2_646 2_646
O2 Ni1 C8 143.70(16) . 2_646
N3 Ni1 C8 126.84(17) . 2_646
N1 Ni1 C8 92.42(17) . 2_646
N2 Ni1 C8 81.95(16) 1_556 2_646
O4 Ni1 C8 30.71(14) 2_646 2_646
O3 Ni1 C8 30.57(14) 2_646 2_646
O1 C1 O2 127.6(5) . .
O1 C1 C2 116.3(5) . .
O2 C1 C2 116.1(5) . .
C3 C2 C4 115.3(5) . .
C3 C2 C1 125.3(5) . .
C4 C2 C1 119.3(5) . .
F1 C3 C2 116.4(4) . .
F1 C3 C5 117.8(5) . .
C2 C3 C5 125.7(5) . .
F2 C4 C6 117.5(5) . .
F2 C4 C2 120.5(5) . .
C6 C4 C2 121.9(5) . .
C7 C5 C3 115.0(5) . .
C7 C5 C8 121.3(5) . .
C3 C5 C8 123.6(5) . .
F3 C6 C7 120.5(5) . .
F3 C6 C4 119.8(5) . .
C7 C6 C4 119.8(5) . .
F4 C7 C6 117.7(5) . .
F4 C7 C5 120.1(5) . .
C6 C7 C5 122.2(5) . .
O3 C8 O4 122.5(5) . .
O3 C8 C5 120.5(5) . .
O4 C8 C5 117.0(4) . .
O3 C8 Ni1 63.2(3) . 2_656
O4 C8 Ni1 59.6(3) . 2_656
C5 C8 Ni1 171.3(4) . 2_656
N1 C9 C11 124.6(5) . .
N1 C10 C12 124.1(6) . .
C13 C11 C9 120.5(6) . .
C10 C12 C13 120.1(6) . .
C11 C13 C12 115.9(5) . .
C11 C13 C14 124.1(5) . .
C12 C13 C14 120.1(5) . .
C15 C14 C13 114.3(5) . .
C14 C15 C16 116.3(5) . .
C18 C16 C17 116.2(5) . .
C18 C16 C15 123.8(5) . .
C17 C16 C15 119.9(5) . .
C19 C17 C16 120.7(5) . .
C20 C18 C16 120.1(5) . .
N2 C19 C17 122.9(5) . .
N2 C20 C18 124.3(5) . .
N3 C21 C23 124.6(5) . .
N3 C22 C24 123.5(5) . .
C21 C23 C25 119.2(5) . .
C22 C24 C25 120.1(5) . .
C24 C25 C23 116.7(5) . .
C24 C25 C26 122.4(5) . .
C23 C25 C26 120.8(5) . .
C25 C26 C26 113.9(6) . 3_867
C9 N1 C10 114.7(5) . .
C9 N1 Ni1 124.5(4) . .
C10 N1 Ni1 120.7(4) . .
C19 N2 C20 115.7(5) . .
C19 N2 Ni1 121.3(4) . 1_554
C20 N2 Ni1 123.0(4) . 1_554
C21 N3 C22 115.7(5) . .
C21 N3 Ni1 119.4(3) . .
C22 N3 Ni1 122.4(3) . .
C1 O2 Ni1 126.0(4) . .
C8 O3 Ni1 86.2(3) . 2_656
C8 O4 Ni1 89.7(3) . 2_656

loop_
_geom_bond_atom_site_label_1
_geom_bond_atom_site_label_2
_geom_bond_distance
_geom_bond_site_symmetry_2
Ni1 O2 2.025(4) .
Ni1 N3 2.078(4) .
Ni1 N1 2.100(4) .
Ni1 N2 2.119(4) 1_556
Ni1 O4 2.121(4) 2_646
Ni1 O3 2.200(4) 2_646
Ni1 C8 2.459(5) 2_646
C1 O1 1.234(6) .
C1 O2 1.246(6) .
C1 C2 1.529(7) .
C2 C3 1.370(7) .
C2 C4 1.387(7) .
C3 F1 1.356(6) .
C3 C5 1.397(7) .
C4 F2 1.343(6) .
C4 C6 1.379(8) .
C5 C7 1.386(7) .
C5 C8 1.509(7) .
C6 F3 1.346(6) .
C6 C7 1.359(7) .
C7 F4 1.328(6) .
C8 O3 1.253(6) .
C8 O4 1.255(6) .
C8 Ni1 2.459(5) 2_656
C9 N1 1.329(7) .
C9 C11 1.364(8) .
C10 N1 1.329(7) .
C10 C12 1.373(8) .
C11 C13 1.361(8) .
C12 C13 1.380(8) .
C13 C14 1.500(8) .
C14 C15 1.485(8) .
C15 C16 1.502(8) .
C16 C18 1.372(8) .
C16 C17 1.383(7) .
C17 C19 1.374(8) .
C18 C20 1.363(8) .
C19 N2 1.338(7) .
C20 N2 1.340(7) .
C21 N3 1.332(6) .
C21 C23 1.366(7) .
C22 N3 1.334(6) .
C22 C24 1.373(7) .
C23 C25 1.384(7) .
C24 C25 1.377(8) .
C25 C26 1.515(8) .
C26 C26 1.519(11) 3_867
N2 Ni1 2.119(4) 1_554
O3 Ni1 2.200(4) 2_656
O4 Ni1 2.121(4) 2_656
